data_7720120
loop_
_publ_author_name
'Buth, Julian'
'Vishnevskiy, Yury V.'
'Lamm, Jan-Hendrik'
'Neumann, Beate'
'Stammler, Hans-Georg'
'Mitzel, Norbert W.'

_publ_section_title
;
 Tuning reactivity through implementation of the HSAB concept in oxygen-
 and sulphur-bridged Al/P and Ga/P FLPs.
;
_journal_issue 6
_journal_name_full 'Dalton transactions (Cambridge, England : 2003)'
_journal_page_first 2691
_journal_page_last 2701
_journal_paper_doi 10.1039/d6dt00151c
_journal_volume 55
_journal_year 2026
_chemical_formula_moiety 'C23 H56 Al O2 P S Si4, 1.5(C6 H6)'
_chemical_formula_sum 'C32 H65 Al O2 P S Si4'
_chemical_formula_weight 684.21
_space_group_crystal_system monoclinic
_space_group_IT_number 14
_space_group_name_Hall '-P 2yn'
_space_group_name_H-M_alt 'P 1 21/n 1'
_atom_sites_solution_hydrogens geom
_atom_sites_solution_primary dual
_audit_creation_date 2023-11-10
_audit_creation_method
;
Olex2 1.5-alpha
(compiled 2023.08.24 svn.re1ec1418 for OlexSys, GUI svn.r6817)
;
_audit_update_record
;
2025-11-17 deposited with the CCDC.	2026-01-21 downloaded from the CCDC.
;
_cell_angle_alpha 90
_cell_angle_beta 107.8720(10)
_cell_angle_gamma 90
_cell_formula_units_Z 4
_cell_length_a 12.1936(2)
_cell_length_b 23.2523(3)
_cell_length_c 15.3726(2)
_cell_measurement_reflns_used 30369
_cell_measurement_temperature 100.0(1)
_cell_measurement_theta_max 75.7410
_cell_measurement_theta_min 3.7050
_cell_volume 4148.26(10)
_computing_cell_refinement 'CrysAlisPro 1.171.43.93a (Rigaku OD, 2023)'
_computing_data_collection 'CrysAlisPro system (CCD 43.93a 64-bit (release 17-10-2023))'
_computing_data_reduction 'CrysAlisPro 1.171.43.93a (Rigaku OD, 2023)'
_computing_molecular_graphics 'Olex2 1.5-alpha (Dolomanov et al., 2009)'
_computing_publication_material 'Olex2 1.5-alpha (Dolomanov et al., 2009)'
_computing_structure_refinement 'SHELXL 2018/3 (Sheldrick, 2015)'
_computing_structure_solution 'SHELXT  (Sheldrick, 2015)'
_diffrn_ambient_environment N~2~
_diffrn_ambient_temperature 100.0(1)
_diffrn_detector 'CCD plate'
_diffrn_detector_area_resol_mean 5.3114
_diffrn_detector_type Atlas
_diffrn_measured_fraction_theta_full 1.000
_diffrn_measured_fraction_theta_max 0.992
_diffrn_measurement_details
;
List of Runs (angles in degrees, time in seconds):

  # Type    Start    End  Width  t~exp~   \w     \q     \k     \f   Frames
#--------------------------------------------------------------------------
  1  \w   -113.00 -19.00   1.00    4.50    --  -41.83 -38.00  90.00   94
  2  \w    -68.00  28.00   1.00    4.50    --  -41.83  57.00 120.00   96
  3  \w    -82.00 -19.00   1.00    4.50    --  -41.83 -38.00-120.00   63
  4  \w    -86.00  -6.00   1.00    4.50    --  -41.83 125.00 120.00   80
  5  \w    -87.00  -6.00   1.00    4.50    --  -41.83 125.00 -60.00   81
  6  \w   -109.00 -19.00   1.00    4.50    --  -41.83 -38.00 -30.00   90
  7  \w    -35.00  31.00   1.00    4.50    --  -41.83  38.00 -90.00   66
  8  \w   -113.00 -24.00   1.00    4.50    --  -41.83 -38.00-180.00   89
  9  \w     10.00  39.00   1.00    4.50    --   41.83  80.00 -33.44   29
 10  \w     10.00  42.00   1.00    4.50    --   41.83  79.00  20.44   32
 11  \w     14.00  42.00   1.00    4.50    --   41.83  79.00 149.73   28
 12  \w      9.00  42.00   1.00    4.50    --   41.83  82.00-122.76   33
 13  \w      9.00  41.00   1.00    4.50    --   41.83  82.00  77.59   32
 14  \w     15.00  55.00   1.00    4.50    --   41.83  57.00 120.00   40
 15  \w    117.00 172.00   1.00   13.50    --  111.00  61.00 -90.00   55
 16  \w     83.00 109.00   1.00   13.50    --  111.00  61.00 -90.00   26
 17  \w     83.00 109.00   1.00   13.50    --  111.00  61.00-180.00   26
 18  \w    131.00 174.00   1.00   13.50    --  111.00  61.00 120.00   43
 19  \w    131.00 174.00   1.00   13.50    --  111.00  61.00-150.00   43
 20  \w    125.00 178.00   1.00   13.50    --  111.00  61.00  30.00   53
 21  \w     42.00 109.00   1.00   13.50    --  111.00-111.00   0.00   67
 22  \w     83.00 109.00   1.00   13.50    --  111.00  61.00-150.00   26
 23  \w     87.00 119.00   1.00   13.50    --  111.00  45.00  90.00   32
 24  \w     83.00 122.00   1.00   13.50    --  111.00  61.00 120.00   39
 25  \w     43.00 109.00   1.00   13.50    --  111.00-111.00  30.00   66
 26  \w     83.00 109.00   1.00   13.50    --  111.00  61.00-120.00   26
 27  \w    126.00 175.00   1.00   13.50    --  111.00  61.00-120.00   49
 28  \w     83.00 109.00   1.00   13.50    --  111.00  61.00 150.00   26
 29  \w    126.00 178.00   1.00   13.50    --  111.00  61.00 150.00   52
 30  \w     83.00 173.00   1.00   13.50    --  111.00  61.00  90.00   90
 31  \w     83.00 116.00   1.00   13.50    --  111.00  61.00 -30.00   33
 32  \w     83.00 110.00   1.00   13.50    --  111.00  61.00  30.00   27
 33  \w     87.00 121.00   1.00   13.50    --  111.00  45.00 -90.00   34
 34  \w     87.00 128.00   1.00   13.50    --  111.00  45.00-180.00   41
 35  \w    121.00 148.00   1.00   13.50    --  111.00  45.00 -30.00   27
 36  \w    122.00 178.00   1.00   13.50    --  111.00  61.00 -60.00   56
 37  \w     87.00 120.00   1.00   13.50    --  111.00  45.00 -30.00   33
 38  \w     88.00 140.00   1.00   13.50    --  111.00  45.00-150.00   52
 39  \w     87.00 133.00   1.00   13.50    --  111.00  45.00 150.00   46
 40  \w     48.00 109.00   1.00   13.50    --  111.00-111.00 -60.00   61
 41  \w     87.00 162.00   1.00   13.50    --  111.00  45.00   0.00   75
 42  \w     87.00 114.00   1.00   13.50    --  111.00  45.00 -60.00   27
 43  \w    115.00 142.00   1.00   13.50    --  111.00  45.00 -60.00   27
 44  \w     87.00 153.00   1.00   13.50    --  111.00  45.00 120.00   66
 45  \w     87.00 113.00   1.00   13.50    --  111.00  45.00  30.00   26
 46  \w    119.00 146.00   1.00   13.50    --  111.00  45.00  30.00   27
 47  \w     83.00 176.00   1.00   13.50    --  111.00  61.00   0.00   93
 48  \w     83.00 109.00   1.00   13.50    --  111.00  61.00 -60.00   26
 49  \w     40.00 108.00   1.00   13.50    --  111.00-111.00-120.00   68
 50  \w    127.00 154.00   1.00   13.50    --  111.00  45.00  60.00   27
 51  \w     87.00 114.00   1.00   13.50    --  111.00  45.00  60.00   27
 52  \w    140.00 176.00   1.00   13.50    --  111.00  61.00  60.00   36
 53  \w     45.00  98.00   1.00   13.50    --  111.00-111.00  60.00   53
 54  \w     43.00 109.00   1.00   13.50    --  111.00-111.00 150.00   66
 55  \w     83.00 109.00   1.00   13.50    --  111.00  61.00  60.00   26
 56  \w    123.00 175.00   1.00   13.50    --  111.00  61.00-180.00   52
 57  \w     39.00 109.00   1.00   13.50    --  111.00-111.00-150.00   70
 58  \w     54.00  89.00   1.00   13.50    --  111.00 -45.00  30.00   35
 59  \w    106.00 133.00   1.00   13.50    --  111.00 -45.00  30.00   27
 60  \w     46.00 109.00   1.00   13.50    --  111.00-111.00  90.00   63
 61  \w     45.00 109.00   1.00   13.50    --  111.00-111.00 -90.00   64
 62  \w     47.00  87.00   1.00   13.50    --  111.00-111.00 -30.00   40
 63  \w     87.00 137.00   1.00   13.50    --  111.00  45.00-120.00   50
;
_diffrn_measurement_device 'four-circle diffractometer'
_diffrn_measurement_device_type 'SuperNova, Dual, Cu at home/near, Atlas'
_diffrn_measurement_method '\w scans'
_diffrn_orient_matrix_type 'CrysAlisPro convention (1999,Acta A55,543-557)'
_diffrn_orient_matrix_UB_11 0.0557657000
_diffrn_orient_matrix_UB_12 0.0202637000
_diffrn_orient_matrix_UB_13 -0.0720678000
_diffrn_orient_matrix_UB_21 -0.0534119000
_diffrn_orient_matrix_UB_22 -0.0517507000
_diffrn_orient_matrix_UB_23 -0.0608899000
_diffrn_orient_matrix_UB_31 -0.1079382000
_diffrn_orient_matrix_UB_32 0.0360569000
_diffrn_orient_matrix_UB_33 -0.0468083000
_diffrn_radiation_monochromator mirror
_diffrn_radiation_probe x-ray
_diffrn_radiation_type 'Cu K\a'
_diffrn_radiation_wavelength 1.54184
_diffrn_reflns_av_R_equivalents 0.0790
_diffrn_reflns_av_unetI/netI 0.0332
_diffrn_reflns_Laue_measured_fraction_full 1.000
_diffrn_reflns_Laue_measured_fraction_max 0.992
_diffrn_reflns_limit_h_max 15
_diffrn_reflns_limit_h_min -15
_diffrn_reflns_limit_k_max 29
_diffrn_reflns_limit_k_min -29
_diffrn_reflns_limit_l_max 19
_diffrn_reflns_limit_l_min -19
_diffrn_reflns_number 77529
_diffrn_reflns_point_group_measured_fraction_full 1.000
_diffrn_reflns_point_group_measured_fraction_max 0.992
_diffrn_reflns_theta_full 67.684
_diffrn_reflns_theta_max 76.150
_diffrn_reflns_theta_min 3.569
_diffrn_source 'micro-focus sealed X-ray tube'
_diffrn_source_type 'SuperNova (Cu) X-ray Source'
_exptl_absorpt_coefficient_mu 2.553
_exptl_absorpt_correction_T_max 0.91504
_exptl_absorpt_correction_T_min 0.91504
_exptl_absorpt_correction_type sphere
_exptl_absorpt_process_details
;
CrysAlisPro 1.171.43.93a (Rigaku Oxford Diffraction, 2023)
Spherical absorption correction
using equivalent radius and absorption coefficient.
Empirical absorption correction using spherical harmonics,
implemented in SCALE3 ABSPACK scaling algorithm.
;
_exptl_crystal_colour 'clear colourless'
_exptl_crystal_colour_lustre clear
_exptl_crystal_colour_primary colourless
_exptl_crystal_density_diffrn 1.096
_exptl_crystal_description irregular
_exptl_crystal_F_000 1492
_exptl_crystal_size_max 0.25
_exptl_crystal_size_mid 0.17
_exptl_crystal_size_min 0.16
_exptl_crystal_size_rad 0.094
_refine_diff_density_max 0.598
_refine_diff_density_min -0.319
_refine_diff_density_rms 0.072
_refine_ls_extinction_method none
_refine_ls_goodness_of_fit_ref 1.048
_refine_ls_hydrogen_treatment constr
_refine_ls_matrix_type full
_refine_ls_number_parameters 461
_refine_ls_number_reflns 8612
_refine_ls_number_restraints 0
_refine_ls_restrained_S_all 1.048
_refine_ls_R_factor_all 0.0530
_refine_ls_R_factor_gt 0.0468
_refine_ls_shift/su_max 0.001
_refine_ls_shift/su_mean 0.000
_refine_ls_structure_factor_coef Fsqd
_refine_ls_weighting_details 'w=1/[\s^2^(Fo^2^)+(0.0780P)^2^+1.5320P] where P=(Fo^2^+2Fc^2^)/3'
_refine_ls_weighting_scheme calc
_refine_ls_wR_factor_gt 0.1236
_refine_ls_wR_factor_ref 0.1310
_reflns_Friedel_coverage 0.000
_reflns_number_gt 7528
_reflns_number_total 8612
_reflns_threshold_expression 'I > 2\s(I)'
_cod_data_source_file d6dt00151c3.cif
_cod_data_source_block AlSPxCO2
_cod_database_code 7720120
_shelx_shelxl_version_number 2018/3
_chemical_oxdiff_formula 'C23 H56 Al O2 P S Si4'
_shelx_space_group_comment
;
The symmetry employed for this shelxl refinement is uniquely defined
by the following loop, which should always be used as a source of
symmetry information in preference to the above space-group names.
They are only intended as comments.
;
_shelx_estimated_absorpt_t_max 0.685
_shelx_estimated_absorpt_t_min 0.568
_olex2_refinement_description
;
1. Fixed Uiso
 At 1.2 times of:
  All C(H) groups
 At 1.5 times of:
  All C(H,H,H) groups
2. Uiso/Uaniso restraints and constraints
C9A \\sim C34 \\sim C10B: within 2A with sigma of 0.01 and sigma for terminal
atoms of 0.02 within 2A
C9A: within 2A with sigma of 0.001 and sigma for terminal atoms of 0.002 within
2A
3. Rigid body (RIGU) restrains
 C9A, C10A, C11, C9B, C34, C10B
 with sigma for 1-2 distances of 0.001 and sigma for 1-3 distances of 0.001
4. Others
 Sof(S1B)=Sof(Si3B)=Sof(C9B)=Sof(H9BA)=Sof(H9BB)=Sof(H9BC)=Sof(C13B)=Sof(H13D)=
 Sof(H13E)=Sof(H13F)=Sof(C34)=Sof(H34A)=Sof(H34B)=Sof(H34C)=Sof(C10B)=Sof(H10D)=
 Sof(H10E)=Sof(H10F)=Sof(C8B)=Sof(H8B)=Sof(C14B)=Sof(H14D)=Sof(H14E)=Sof(H14F)=
 1-FVAR(1)
 Sof(S1A)=Sof(Si3A)=Sof(C8A)=Sof(H8A)=Sof(C9A)=Sof(H9AA)=Sof(H9AB)=Sof(H9AC)=
 Sof(C10A)=Sof(H10A)=Sof(H10B)=Sof(H10C)=Sof(C11)=Sof(H11A)=Sof(H11B)=Sof(H11C)=
 Sof(C13A)=Sof(H13A)=Sof(H13B)=Sof(H13C)=Sof(C14A)=Sof(H14A)=Sof(H14B)=
 Sof(H14C)=FVAR(1)
5.a Ternary CH refined with riding coordinates:
 C1(H1), C8A(H8A), C8B(H8B)
5.b Me refined with riding coordinates:
 C9B(H9BA,H9BB,H9BC), C13B(H13D,H13E,H13F), C34(H34A,H34B,H34C), C10B(H10D,
 H10E,H10F), C14B(H14D,H14E,H14F)
5.c Aromatic/amide H refined with riding coordinates:
 C24(H24), C25(H25), C26(H26), C27(H27), C28(H28), C29(H29), C30(H30),
 C31(H31), C32(H32)
5.d Idealised Me refined as rotating group:
 C2(H2A,H2B,H2C), C3(H3A,H3B,H3C), C4(H4A,H4B,H4C), C5(H5A,H5B,H5C), C6(H6A,
 H6B,H6C), C7(H7A,H7B,H7C), C9A(H9AA,H9AB,H9AC), C10A(H10A,H10B,H10C), C11(H11A,
 H11B,H11C), C12(H12A,H12B,H12C), C13A(H13A,H13B,H13C), C14A(H14A,H14B,H14C),
 C16(H16A,H16B,H16C), C17(H17A,H17B,H17C), C18(H18A,H18B,H18C), C20(H20A,H20B,
 H20C), C21(H21A,H21B,H21C), C22(H22A,H22B,H22C)
;
_olex2_date_sample_data_collection 2023-11-07
_olex2_submission_special_instructions 'No special instructions were received'
_oxdiff_exptl_absorpt_empirical_details
;
Empirical correction (ABSPACK) includes:
- Absorption correction using spherical harmonics
- Frame scaling
- Detector area scaling
;
_oxdiff_exptl_absorpt_empirical_full_max 6.124
_oxdiff_exptl_absorpt_empirical_full_min 0.588

loop_
_space_group_symop_operation_xyz
'x, y, z'
'-x+1/2, y+1/2, -z+1/2'
'-x, -y, -z'
'x-1/2, -y-1/2, z-1/2'

loop_
_atom_site_label
_atom_site_type_symbol
_atom_site_fract_x
_atom_site_fract_y
_atom_site_fract_z
_atom_site_U_iso_or_equiv
_atom_site_adp_type
_atom_site_occupancy
_atom_site_site_symmetry_order
_atom_site_calc_flag
_atom_site_refinement_flags_posn
_atom_site_refinement_flags_adp
_atom_site_refinement_flags_occupancy
_atom_site_disorder_assembly
_atom_site_disorder_group
S1B S 0.6294(3) 0.42876(13) 0.35267(18) 0.0253(5) Uani 0.331(4) 1 d . . P A 2
S1A S 0.66119(14) 0.44187(7) 0.35179(10) 0.0262(3) Uani 0.669(4) 1 d . . P A 1
P1 P 0.57184(4) 0.49696(2) 0.25873(3) 0.02736(11) Uani 1 1 d . . . . .
Si1 Si 0.61622(5) 0.28633(3) 0.09797(4) 0.04332(15) Uani 1 1 d . . . . .
Si2 Si 0.84018(4) 0.31453(2) 0.26002(3) 0.02836(12) Uani 1 1 d . . . . .
Si3A Si 0.55421(11) 0.27701(8) 0.42834(12) 0.0270(3) Uani 0.669(4) 1 d . . P A 1
Si4 Si 0.31762(4) 0.31385(2) 0.28356(3) 0.02679(12) Uani 1 1 d . . . . .
Si3B Si 0.5480(2) 0.25984(13) 0.4031(2) 0.0238(5) Uani 0.331(4) 1 d . . P A 2
Al1 Al 0.57102(4) 0.35698(2) 0.26024(3) 0.02705(13) Uani 1 1 d . . . . .
O1 O 0.48674(10) 0.40105(5) 0.16541(8) 0.0287(3) Uani 1 1 d . . . . .
O2 O 0.41170(13) 0.48254(6) 0.09533(10) 0.0414(3) Uani 1 1 d . . . . .
C1 C 0.67984(16) 0.30786(8) 0.22177(14) 0.0329(4) Uani 1 1 d . . . . .
H1 H 0.671029 0.270958 0.252367 0.040 Uiso 1 1 calc R U . . .
C2 C 0.6273(3) 0.34383(14) 0.01705(17) 0.0668(8) Uani 1 1 d . . . . .
H2A H 0.599768 0.329084 -0.045646 0.100 Uiso 1 1 calc R U . . .
H2B H 0.707812 0.355926 0.031016 0.100 Uiso 1 1 calc R U . . .
H2C H 0.580040 0.376783 0.023106 0.100 Uiso 1 1 calc R U . . .
C3 C 0.6861(3) 0.21956(13) 0.0721(3) 0.0737(9) Uani 1 1 d . . . . .
H3A H 0.649619 0.208554 0.008150 0.111 Uiso 1 1 calc R U . . .
H3B H 0.677114 0.188367 0.112179 0.111 Uiso 1 1 calc R U . . .
H3C H 0.768320 0.226809 0.082268 0.111 Uiso 1 1 calc R U . . .
C4 C 0.4606(2) 0.26848(15) 0.0725(3) 0.0839(12) Uani 1 1 d . . . . .
H4A H 0.417526 0.303428 0.076559 0.126 Uiso 1 1 calc R U . . .
H4B H 0.451165 0.240149 0.116858 0.126 Uiso 1 1 calc R U . . .
H4C H 0.431306 0.252476 0.010708 0.126 Uiso 1 1 calc R U . . .
C5 C 0.90159(17) 0.34888(8) 0.17504(13) 0.0338(4) Uani 1 1 d . . . . .
H5A H 0.881164 0.325882 0.118922 0.051 Uiso 1 1 calc R U . . .
H5B H 0.985654 0.350981 0.200694 0.051 Uiso 1 1 calc R U . . .
H5C H 0.870108 0.387763 0.161027 0.051 Uiso 1 1 calc R U . . .
C6 C 0.90088(17) 0.35544(10) 0.36895(13) 0.0393(4) Uani 1 1 d . . . . .
H6A H 0.878366 0.395947 0.358916 0.059 Uiso 1 1 calc R U . . .
H6B H 0.985109 0.352455 0.388917 0.059 Uiso 1 1 calc R U . . .
H6C H 0.870976 0.339353 0.416096 0.059 Uiso 1 1 calc R U . . .
C7 C 0.9065(2) 0.24082(10) 0.2837(2) 0.0545(6) Uani 1 1 d . . . . .
H7A H 0.879141 0.221626 0.329931 0.082 Uiso 1 1 calc R U . . .
H7B H 0.990618 0.244341 0.306328 0.082 Uiso 1 1 calc R U . . .
H7C H 0.884320 0.218126 0.227297 0.082 Uiso 1 1 calc R U . . .
C8A C 0.4765(2) 0.32867(11) 0.33646(16) 0.0230(6) Uani 0.669(4) 1 d . . P A 1
H8A H 0.474168 0.363716 0.373538 0.028 Uiso 0.669(4) 1 calc R U P A 1
C9A C 0.5942(5) 0.20738(17) 0.3847(3) 0.0539(11) Uani 0.669(4) 1 d . . P A 1
H9AA H 0.528695 0.193158 0.334716 0.081 Uiso 0.669(4) 1 calc R U P A 1
H9AB H 0.614439 0.179052 0.434278 0.081 Uiso 0.669(4) 1 calc R U P A 1
H9AC H 0.660301 0.213491 0.362224 0.081 Uiso 0.669(4) 1 calc R U P A 1
C10A C 0.4726(2) 0.25760(14) 0.5099(2) 0.0375(7) Uani 0.669(4) 1 d . . P A 1
H10A H 0.455449 0.292594 0.538787 0.056 Uiso 0.669(4) 1 calc R U P A 1
H10B H 0.519330 0.231624 0.556941 0.056 Uiso 0.669(4) 1 calc R U P A 1
H10C H 0.400350 0.238453 0.476375 0.056 Uiso 0.669(4) 1 calc R U P A 1
C11 C 0.6883(4) 0.3124(2) 0.5008(3) 0.0471(11) Uani 0.669(4) 1 d . . P A 1
H11A H 0.740099 0.319511 0.464224 0.071 Uiso 0.669(4) 1 calc R U P A 1
H11B H 0.726656 0.287228 0.552330 0.071 Uiso 0.669(4) 1 calc R U P A 1
H11C H 0.668730 0.348971 0.523980 0.071 Uiso 0.669(4) 1 calc R U P A 1
C12 C 0.24629(16) 0.35432(9) 0.17572(13) 0.0366(4) Uani 1 1 d . . . . .
H12A H 0.263206 0.395433 0.185699 0.055 Uiso 1 1 calc R U . . .
H12B H 0.162792 0.348306 0.158143 0.055 Uiso 1 1 calc R U . . .
H12C H 0.275543 0.340414 0.126856 0.055 Uiso 1 1 calc R U . . .
C13A C 0.2418(3) 0.3396(2) 0.3650(3) 0.0492(10) Uani 0.669(4) 1 d . . P A 1
H13A H 0.273366 0.319891 0.423779 0.074 Uiso 0.669(4) 1 calc R U P A 1
H13B H 0.159334 0.331217 0.340046 0.074 Uiso 0.669(4) 1 calc R U P A 1
H13C H 0.253076 0.381159 0.373954 0.074 Uiso 0.669(4) 1 calc R U P A 1
C9B C 0.6532(8) 0.2055(4) 0.3870(5) 0.0417(17) Uani 0.331(4) 1 d . . P A 2
H9BA H 0.612923 0.177735 0.340129 0.062 Uiso 0.331(4) 1 calc R U P A 2
H9BB H 0.713026 0.225028 0.367554 0.062 Uiso 0.331(4) 1 calc R U P A 2
H9BC H 0.688776 0.185386 0.444759 0.062 Uiso 0.331(4) 1 calc R U P A 2
C14A C 0.2862(4) 0.23496(16) 0.2621(2) 0.0467(9) Uani 0.669(4) 1 d . . P A 1
H14A H 0.323003 0.220994 0.217664 0.070 Uiso 0.669(4) 1 calc R U P A 1
H14B H 0.202747 0.229125 0.237832 0.070 Uiso 0.669(4) 1 calc R U P A 1
H14C H 0.316551 0.213697 0.319495 0.070 Uiso 0.669(4) 1 calc R U P A 1
C15 C 0.47737(17) 0.54256(8) 0.30537(15) 0.0358(4) Uani 1 1 d . . . . .
C16 C 0.3891(2) 0.50212(9) 0.3246(2) 0.0527(6) Uani 1 1 d . . . . .
H16A H 0.342135 0.484657 0.267204 0.079 Uiso 1 1 calc R U . . .
H16B H 0.339256 0.523849 0.352051 0.079 Uiso 1 1 calc R U . . .
H16C H 0.429115 0.471856 0.366805 0.079 Uiso 1 1 calc R U . . .
C17 C 0.5502(2) 0.56974(12) 0.3961(2) 0.0612(7) Uani 1 1 d . . . . .
H17A H 0.591702 0.539456 0.437575 0.092 Uiso 1 1 calc R U . . .
H17B H 0.499602 0.590329 0.424202 0.092 Uiso 1 1 calc R U . . .
H17C H 0.605695 0.596731 0.384233 0.092 Uiso 1 1 calc R U . . .
C18 C 0.4153(2) 0.58961(11) 0.2386(2) 0.0585(7) Uani 1 1 d . . . . .
H18A H 0.471741 0.617512 0.230793 0.088 Uiso 1 1 calc R U . . .
H18B H 0.359715 0.609165 0.262900 0.088 Uiso 1 1 calc R U . . .
H18C H 0.374593 0.572245 0.179385 0.088 Uiso 1 1 calc R U . . .
C19 C 0.67824(17) 0.53452(9) 0.21371(15) 0.0398(4) Uani 1 1 d . . . . .
C20 C 0.7700(3) 0.56343(18) 0.2919(3) 0.0865(12) Uani 1 1 d . . . . .
H20A H 0.734689 0.594199 0.317700 0.130 Uiso 1 1 calc R U . . .
H20B H 0.829873 0.579725 0.268797 0.130 Uiso 1 1 calc R U . . .
H20C H 0.804612 0.534958 0.339385 0.130 Uiso 1 1 calc R U . . .
C21 C 0.6207(3) 0.57850(11) 0.1385(2) 0.0673(8) Uani 1 1 d . . . . .
H21A H 0.677464 0.592611 0.110278 0.101 Uiso 1 1 calc R U . . .
H21B H 0.591091 0.610841 0.165577 0.101 Uiso 1 1 calc R U . . .
H21C H 0.556890 0.560021 0.091969 0.101 Uiso 1 1 calc R U . . .
C22 C 0.7332(2) 0.48763(11) 0.17101(18) 0.0492(5) Uani 1 1 d . . . . .
H22A H 0.761660 0.456639 0.215412 0.074 Uiso 1 1 calc R U . . .
H22B H 0.797567 0.503995 0.153642 0.074 Uiso 1 1 calc R U . . .
H22C H 0.675629 0.472225 0.116601 0.074 Uiso 1 1 calc R U . . .
C23 C 0.47566(14) 0.45547(8) 0.15878(11) 0.0275(3) Uani 1 1 d . . . . .
C24 C 0.8988(3) 0.40664(15) 0.6546(4) 0.0907(13) Uani 1 1 d . . . . .
H24 H 0.888234 0.366628 0.642459 0.109 Uiso 1 1 calc R U . . .
C25 C 0.9185(2) 0.42668(13) 0.7423(2) 0.0648(7) Uani 1 1 d . . . . .
H25 H 0.920718 0.400859 0.790697 0.078 Uiso 1 1 calc R U . . .
C26 C 0.93443(19) 0.48345(12) 0.75838(15) 0.0472(5) Uani 1 1 d . . . . .
H26 H 0.948822 0.497592 0.818836 0.057 Uiso 1 1 calc R U . . .
C27 C 0.93029(19) 0.52090(11) 0.68939(17) 0.0475(5) Uani 1 1 d . . . . .
H27 H 0.941856 0.560790 0.702325 0.057 Uiso 1 1 calc R U . . .
C28 C 0.9097(2) 0.50181(16) 0.60169(18) 0.0675(8) Uani 1 1 d . . . . .
H28 H 0.906108 0.528168 0.553685 0.081 Uiso 1 1 calc R U . . .
C29 C 0.8944(3) 0.4444(2) 0.5841(2) 0.0897(13) Uani 1 1 d . . . . .
H29 H 0.880662 0.430349 0.523668 0.108 Uiso 1 1 calc R U . . .
C30 C 0.1027(2) 0.47145(13) 0.01360(15) 0.0571(7) Uani 1 1 d . . . . .
H30 H 0.173558 0.451713 0.022949 0.069 Uiso 1 1 calc R U . . .
C31 C 0.0991(2) 0.53019(13) 0.00776(15) 0.0569(7) Uani 1 1 d . . . . .
H31 H 0.167672 0.551253 0.013149 0.068 Uiso 1 1 calc R U . . .
C32 C -0.0039(3) 0.55880(12) -0.00595(16) 0.0567(7) Uani 1 1 d . . . . .
H32 H -0.006252 0.599573 -0.010089 0.068 Uiso 1 1 calc R U . . .
C13B C 0.3019(8) 0.3554(3) 0.3836(5) 0.0394(16) Uani 0.331(4) 1 d . . P A 2
H13D H 0.220214 0.363269 0.374461 0.059 Uiso 0.331(4) 1 calc R U P A 2
H13E H 0.333428 0.332831 0.439608 0.059 Uiso 0.331(4) 1 calc R U P A 2
H13F H 0.344012 0.391810 0.389129 0.059 Uiso 0.331(4) 1 calc R U P A 2
C34 C 0.6311(10) 0.3107(3) 0.4927(5) 0.048(2) Uani 0.331(4) 1 d . . P A 2
H34A H 0.579031 0.340057 0.503387 0.071 Uiso 0.331(4) 1 calc R U P A 2
H34B H 0.666860 0.289576 0.549483 0.071 Uiso 0.331(4) 1 calc R U P A 2
H34C H 0.691110 0.329218 0.472279 0.071 Uiso 0.331(4) 1 calc R U P A 2
C10B C 0.4549(6) 0.2172(3) 0.4572(4) 0.0415(16) Uani 0.331(4) 1 d . . P A 2
H10D H 0.408805 0.189525 0.412797 0.062 Uiso 0.331(4) 1 calc R U P A 2
H10E H 0.503816 0.196591 0.510615 0.062 Uiso 0.331(4) 1 calc R U P A 2
H10F H 0.403501 0.243356 0.476248 0.062 Uiso 0.331(4) 1 calc R U P A 2
C8B C 0.4679(4) 0.2967(2) 0.2936(3) 0.0195(11) Uani 0.331(4) 1 d . . P A 2
H8B H 0.460699 0.266056 0.246497 0.023 Uiso 0.331(4) 1 calc R U P A 2
C14B C 0.2253(7) 0.2471(3) 0.2679(5) 0.0415(15) Uani 0.331(4) 1 d . . P A 2
H14D H 0.145936 0.257941 0.262858 0.062 Uiso 0.331(4) 1 calc R U P A 2
H14E H 0.226570 0.227028 0.212162 0.062 Uiso 0.331(4) 1 calc R U P A 2
H14F H 0.255539 0.221594 0.320661 0.062 Uiso 0.331(4) 1 calc R U P A 2

loop_
_atom_site_aniso_label
_atom_site_aniso_U_11
_atom_site_aniso_U_22
_atom_site_aniso_U_33
_atom_site_aniso_U_23
_atom_site_aniso_U_13
_atom_site_aniso_U_12
S1B 0.0291(13) 0.0212(11) 0.0226(7) -0.0021(7) 0.0036(8) 0.0010(8)
S1A 0.0258(6) 0.0223(6) 0.0260(4) -0.0015(4) 0.0015(4) 0.0003(4)
P1 0.0247(2) 0.0255(2) 0.0307(2) -0.00107(15) 0.00668(17) 0.00528(15)
Si1 0.0364(3) 0.0379(3) 0.0561(3) -0.0172(2) 0.0149(3) -0.0058(2)
Si2 0.0255(2) 0.0253(2) 0.0376(3) 0.00300(17) 0.01457(19) 0.00480(16)
Si3A 0.0227(4) 0.0320(7) 0.0274(6) 0.0107(5) 0.0095(4) 0.0038(4)
Si4 0.0205(2) 0.0312(2) 0.0289(2) 0.00501(17) 0.00796(18) -0.00145(16)
Si3B 0.0276(9) 0.0241(12) 0.0206(11) 0.0035(7) 0.0087(8) 0.0022(8)
Al1 0.0224(2) 0.0281(3) 0.0334(3) 0.01146(19) 0.0125(2) 0.00488(18)
O1 0.0280(6) 0.0277(6) 0.0287(6) 0.0050(5) 0.0062(5) -0.0013(5)
O2 0.0386(8) 0.0371(7) 0.0392(7) 0.0122(6) -0.0019(6) 0.0035(6)
C1 0.0284(9) 0.0254(8) 0.0466(10) 0.0015(7) 0.0138(8) -0.0002(6)
C2 0.0690(18) 0.081(2) 0.0362(12) -0.0060(12) -0.0042(11) -0.0062(15)
C3 0.0599(16) 0.0674(18) 0.096(2) -0.0426(17) 0.0265(16) -0.0021(14)
C4 0.0423(14) 0.085(2) 0.123(3) -0.066(2) 0.0227(16) -0.0246(14)
C5 0.0330(9) 0.0385(9) 0.0348(9) -0.0046(7) 0.0178(8) 0.0000(7)
C6 0.0351(10) 0.0537(12) 0.0297(9) 0.0075(8) 0.0109(8) 0.0156(8)
C7 0.0482(13) 0.0364(11) 0.0829(18) 0.0111(11) 0.0260(12) 0.0159(9)
C8A 0.0222(12) 0.0234(12) 0.0233(12) 0.0030(10) 0.0068(9) 0.0016(9)
C9A 0.077(3) 0.0376(18) 0.057(2) 0.0194(15) 0.034(2) 0.024(2)
C10A 0.0295(14) 0.0472(17) 0.0370(15) 0.0169(13) 0.0121(11) 0.0000(12)
C11 0.0260(18) 0.071(3) 0.0404(19) 0.0218(16) 0.0043(17) -0.0047(19)
C12 0.0226(8) 0.0463(11) 0.0372(9) 0.0107(8) 0.0035(7) 0.0002(7)
C13A 0.0258(17) 0.082(3) 0.0419(18) 0.0090(17) 0.0133(15) 0.0132(18)
C9B 0.038(4) 0.046(4) 0.044(4) 0.013(3) 0.016(3) 0.019(3)
C14A 0.047(2) 0.0413(18) 0.0431(17) 0.0055(13) 0.0010(16) -0.0170(17)
C15 0.0350(10) 0.0256(8) 0.0518(11) -0.0017(8) 0.0207(9) 0.0054(7)
C16 0.0489(13) 0.0377(11) 0.0868(18) -0.0007(11) 0.0434(13) 0.0015(9)
C17 0.0558(15) 0.0599(15) 0.0715(17) -0.0314(13) 0.0248(13) 0.0069(11)
C18 0.0556(15) 0.0415(12) 0.0875(19) 0.0177(12) 0.0350(14) 0.0244(10)
C19 0.0282(9) 0.0406(10) 0.0536(12) -0.0115(9) 0.0169(9) -0.0059(8)
C20 0.0543(17) 0.121(3) 0.092(2) -0.062(2) 0.0353(16) -0.0499(18)
C21 0.0751(19) 0.0439(13) 0.102(2) 0.0171(14) 0.0554(18) -0.0023(12)
C22 0.0436(12) 0.0515(12) 0.0629(14) -0.0086(11) 0.0317(11) 0.0003(10)
C23 0.0223(8) 0.0323(8) 0.0264(8) 0.0039(6) 0.0055(6) -0.0009(6)
C24 0.0610(19) 0.0535(17) 0.146(4) -0.039(2) 0.014(2) -0.0058(14)
C25 0.0470(14) 0.0590(16) 0.087(2) 0.0146(14) 0.0193(14) -0.0004(11)
C26 0.0358(11) 0.0681(15) 0.0374(10) -0.0047(10) 0.0109(8) 0.0013(10)
C27 0.0390(11) 0.0479(12) 0.0512(12) -0.0069(10) 0.0074(9) -0.0067(9)
C28 0.0509(15) 0.109(3) 0.0387(12) 0.0086(14) 0.0088(11) -0.0079(14)
C29 0.0658(19) 0.137(4) 0.0589(18) -0.060(2) 0.0074(15) -0.005(2)
C30 0.0530(14) 0.0905(19) 0.0337(10) 0.0254(11) 0.0219(10) 0.0339(13)
C31 0.0512(13) 0.0890(19) 0.0317(10) 0.0153(11) 0.0146(9) -0.0087(12)
C32 0.0863(19) 0.0509(13) 0.0372(11) 0.0146(9) 0.0255(12) 0.0149(12)
C13B 0.049(5) 0.035(3) 0.043(4) 0.011(3) 0.027(4) 0.016(3)
C34 0.066(6) 0.042(4) 0.026(3) 0.009(2) 0.001(4) -0.002(4)
C10B 0.046(3) 0.041(3) 0.042(3) 0.025(3) 0.021(3) 0.013(3)
C8B 0.018(2) 0.020(2) 0.019(2) -0.0015(19) 0.0051(16) -0.0015(16)
C14B 0.028(3) 0.044(4) 0.048(4) 0.008(3) 0.005(3) -0.007(3)

loop_
_atom_type_symbol
_atom_type_description
_atom_type_scat_dispersion_real
_atom_type_scat_dispersion_imag
_atom_type_scat_source
C C 0.0181 0.0091 'International Tables Vol C Tables 4.2.6.8 and 6.1.1.4'
H H 0.0000 0.0000 'International Tables Vol C Tables 4.2.6.8 and 6.1.1.4'
Al Al 0.2130 0.2455 'International Tables Vol C Tables 4.2.6.8 and 6.1.1.4'
O O 0.0492 0.0322 'International Tables Vol C Tables 4.2.6.8 and 6.1.1.4'
P P 0.2955 0.4335 'International Tables Vol C Tables 4.2.6.8 and 6.1.1.4'
S S 0.3331 0.5567 'International Tables Vol C Tables 4.2.6.8 and 6.1.1.4'
Si Si 0.2541 0.3302 'International Tables Vol C Tables 4.2.6.8 and 6.1.1.4'

loop_
_exptl_crystal_face_index_h
_exptl_crystal_face_index_k
_exptl_crystal_face_index_l
_exptl_crystal_face_perp_dist
-2 2 -1 0.1019
0 2 1 0.0579
1 0 1 0.0970
-1 -2 -2 0.0990
1 -2 0 0.1126
1 2 2 0.0682
-1 2 0 0.1074
0 1 0 0.0709
0 -1 0 0.0991
-2 -1 0 0.1196
1 2 -1 0.0805
0 -2 1 0.0916
0 2 -1 0.0765
-1 -1 1 0.1045
2 0 -1 0.1081
1 2 -2 0.0779
-1 -2 2 0.0894
-1 0 2 0.0887
1 -2 1 0.0998
0 -1 2 0.0761
0 1 -2 0.0842
1 -1 -2 0.0974
0 0 -1 0.0828
0 -1 -1 0.0891
-3 -12 -3 0.1001
-3 -13 4 0.0923
-3 1 10 0.0675

loop_
_geom_angle_atom_site_label_1
_geom_angle_atom_site_label_2
_geom_angle_atom_site_label_3
_geom_angle
_geom_angle_site_symmetry_1
_geom_angle_site_symmetry_3
_geom_angle_publ_flag
P1 S1B Al1 99.01(11) . . ?
P1 S1A Al1 93.16(6) . . ?
C15 P1 S1B 106.19(10) . . ?
C15 P1 S1A 111.00(8) . . ?
C15 P1 C19 117.32(9) . . ?
C15 P1 C23 107.52(9) . . ?
C19 P1 S1B 118.82(12) . . ?
C19 P1 S1A 106.27(9) . . ?
C19 P1 C23 105.46(8) . . ?
C23 P1 S1B 99.54(10) . . ?
C23 P1 S1A 108.93(7) . . ?
C2 Si1 C1 113.08(10) . . ?
C2 Si1 C3 108.83(16) . . ?
C2 Si1 C4 107.33(18) . . ?
C3 Si1 C1 111.17(13) . . ?
C4 Si1 C1 110.35(13) . . ?
C4 Si1 C3 105.76(14) . . ?
C1 Si2 C5 114.83(9) . . ?
C1 Si2 C6 114.38(9) . . ?
C1 Si2 C7 109.36(10) . . ?
C5 Si2 C7 106.47(10) . . ?
C6 Si2 C5 105.94(9) . . ?
C6 Si2 C7 105.15(11) . . ?
C8A Si3A C10A 114.07(13) . . ?
C9A Si3A C8A 114.25(18) . . ?
C9A Si3A C10A 106.3(2) . . ?
C11 Si3A C8A 108.40(17) . . ?
C11 Si3A C9A 108.6(2) . . ?
C11 Si3A C10A 104.75(19) . . ?
C12 Si4 C8A 115.21(9) . . ?
C12 Si4 C14A 108.67(13) . . ?
C12 Si4 C13B 109.3(2) . . ?
C12 Si4 C14B 101.8(2) . . ?
C13A Si4 C8A 107.82(16) . . ?
C13A Si4 C12 103.98(13) . . ?
C13A Si4 C14A 108.3(2) . . ?
C14A Si4 C8A 112.33(17) . . ?
C13B Si4 C14B 108.7(4) . . ?
C8B Si4 C12 111.36(15) . . ?
C8B Si4 C13B 113.2(3) . . ?
C8B Si4 C14B 111.9(3) . . ?
C9B Si3B C10B 103.6(4) . . ?
C9B Si3B C8B 112.3(3) . . ?
C34 Si3B C9B 106.7(4) . . ?
C34 Si3B C10B 105.9(4) . . ?
C34 Si3B C8B 112.9(3) . . ?
C8B Si3B C10B 114.8(3) . . ?
O1 Al1 S1B 94.75(9) . . ?
O1 Al1 S1A 92.84(5) . . ?
O1 Al1 C1 110.61(7) . . ?
O1 Al1 C8A 111.79(8) . . ?
O1 Al1 C8B 110.27(13) . . ?
C1 Al1 S1B 121.78(11) . . ?
C1 Al1 S1A 114.16(7) . . ?
C1 Al1 C8A 123.28(9) . . ?
C1 Al1 C8B 101.50(14) . . ?
C8A Al1 S1A 99.51(8) . . ?
C8B Al1 S1B 117.78(15) . . ?
C23 O1 Al1 130.06(11) . . ?
Si1 C1 Al1 110.44(10) . . ?
Si1 C1 H1 100.2 . . ?
Si2 C1 Si1 113.95(10) . . ?
Si2 C1 Al1 126.35(10) . . ?
Si2 C1 H1 100.2 . . ?
Al1 C1 H1 100.2 . . ?
Si1 C2 H2A 109.5 . . ?
Si1 C2 H2B 109.5 . . ?
Si1 C2 H2C 109.5 . . ?
H2A C2 H2B 109.5 . . ?
H2A C2 H2C 109.5 . . ?
H2B C2 H2C 109.5 . . ?
Si1 C3 H3A 109.5 . . ?
Si1 C3 H3B 109.5 . . ?
Si1 C3 H3C 109.5 . . ?
H3A C3 H3B 109.5 . . ?
H3A C3 H3C 109.5 . . ?
H3B C3 H3C 109.5 . . ?
Si1 C4 H4A 109.5 . . ?
Si1 C4 H4B 109.5 . . ?
Si1 C4 H4C 109.5 . . ?
H4A C4 H4B 109.5 . . ?
H4A C4 H4C 109.5 . . ?
H4B C4 H4C 109.5 . . ?
Si2 C5 H5A 109.5 . . ?
Si2 C5 H5B 109.5 . . ?
Si2 C5 H5C 109.5 . . ?
H5A C5 H5B 109.5 . . ?
H5A C5 H5C 109.5 . . ?
H5B C5 H5C 109.5 . . ?
Si2 C6 H6A 109.5 . . ?
Si2 C6 H6B 109.5 . . ?
Si2 C6 H6C 109.5 . . ?
H6A C6 H6B 109.5 . . ?
H6A C6 H6C 109.5 . . ?
H6B C6 H6C 109.5 . . ?
Si2 C7 H7A 109.5 . . ?
Si2 C7 H7B 109.5 . . ?
Si2 C7 H7C 109.5 . . ?
H7A C7 H7B 109.5 . . ?
H7A C7 H7C 109.5 . . ?
H7B C7 H7C 109.5 . . ?
Si3A C8A Si4 114.96(13) . . ?
Si3A C8A Al1 113.92(12) . . ?
Si3A C8A H8A 100.9 . . ?
Si4 C8A Al1 120.63(12) . . ?
Si4 C8A H8A 100.9 . . ?
Al1 C8A H8A 100.9 . . ?
Si3A C9A H9AA 109.5 . . ?
Si3A C9A H9AB 109.5 . . ?
Si3A C9A H9AC 109.5 . . ?
H9AA C9A H9AB 109.5 . . ?
H9AA C9A H9AC 109.5 . . ?
H9AB C9A H9AC 109.5 . . ?
Si3A C10A H10A 109.5 . . ?
Si3A C10A H10B 109.5 . . ?
Si3A C10A H10C 109.5 . . ?
H10A C10A H10B 109.5 . . ?
H10A C10A H10C 109.5 . . ?
H10B C10A H10C 109.5 . . ?
Si3A C11 H11A 109.5 . . ?
Si3A C11 H11B 109.5 . . ?
Si3A C11 H11C 109.5 . . ?
H11A C11 H11B 109.5 . . ?
H11A C11 H11C 109.5 . . ?
H11B C11 H11C 109.5 . . ?
Si4 C12 H12A 109.5 . . ?
Si4 C12 H12B 109.5 . . ?
Si4 C12 H12C 109.5 . . ?
H12A C12 H12B 109.5 . . ?
H12A C12 H12C 109.5 . . ?
H12B C12 H12C 109.5 . . ?
Si4 C13A H13A 109.5 . . ?
Si4 C13A H13B 109.5 . . ?
Si4 C13A H13C 109.5 . . ?
H13A C13A H13B 109.5 . . ?
H13A C13A H13C 109.5 . . ?
H13B C13A H13C 109.5 . . ?
Si3B C9B H9BA 109.5 . . ?
Si3B C9B H9BB 109.5 . . ?
Si3B C9B H9BC 109.5 . . ?
H9BA C9B H9BB 109.5 . . ?
H9BA C9B H9BC 109.5 . . ?
H9BB C9B H9BC 109.5 . . ?
Si4 C14A H14A 109.5 . . ?
Si4 C14A H14B 109.5 . . ?
Si4 C14A H14C 109.5 . . ?
H14A C14A H14B 109.5 . . ?
H14A C14A H14C 109.5 . . ?
H14B C14A H14C 109.5 . . ?
C16 C15 P1 106.26(13) . . ?
C16 C15 C17 108.8(2) . . ?
C16 C15 C18 109.69(19) . . ?
C17 C15 P1 109.21(14) . . ?
C18 C15 P1 112.67(15) . . ?
C18 C15 C17 110.0(2) . . ?
C15 C16 H16A 109.5 . . ?
C15 C16 H16B 109.5 . . ?
C15 C16 H16C 109.5 . . ?
H16A C16 H16B 109.5 . . ?
H16A C16 H16C 109.5 . . ?
H16B C16 H16C 109.5 . . ?
C15 C17 H17A 109.5 . . ?
C15 C17 H17B 109.5 . . ?
C15 C17 H17C 109.5 . . ?
H17A C17 H17B 109.5 . . ?
H17A C17 H17C 109.5 . . ?
H17B C17 H17C 109.5 . . ?
C15 C18 H18A 109.5 . . ?
C15 C18 H18B 109.5 . . ?
C15 C18 H18C 109.5 . . ?
H18A C18 H18B 109.5 . . ?
H18A C18 H18C 109.5 . . ?
H18B C18 H18C 109.5 . . ?
C20 C19 P1 109.90(18) . . ?
C20 C19 C21 110.7(3) . . ?
C20 C19 C22 109.9(2) . . ?
C21 C19 P1 112.36(15) . . ?
C22 C19 P1 105.79(15) . . ?
C22 C19 C21 108.1(2) . . ?
C19 C20 H20A 109.5 . . ?
C19 C20 H20B 109.5 . . ?
C19 C20 H20C 109.5 . . ?
H20A C20 H20B 109.5 . . ?
H20A C20 H20C 109.5 . . ?
H20B C20 H20C 109.5 . . ?
C19 C21 H21A 109.5 . . ?
C19 C21 H21B 109.5 . . ?
C19 C21 H21C 109.5 . . ?
H21A C21 H21B 109.5 . . ?
H21A C21 H21C 109.5 . . ?
H21B C21 H21C 109.5 . . ?
C19 C22 H22A 109.5 . . ?
C19 C22 H22B 109.5 . . ?
C19 C22 H22C 109.5 . . ?
H22A C22 H22B 109.5 . . ?
H22A C22 H22C 109.5 . . ?
H22B C22 H22C 109.5 . . ?
O1 C23 P1 114.75(12) . . ?
O2 C23 P1 118.18(14) . . ?
O2 C23 O1 127.07(17) . . ?
C25 C24 H24 119.8 . . ?
C25 C24 C29 120.4(3) . . ?
C29 C24 H24 119.8 . . ?
C24 C25 H25 120.5 . . ?
C26 C25 C24 119.0(3) . . ?
C26 C25 H25 120.5 . . ?
C25 C26 H26 119.5 . . ?
C25 C26 C27 121.0(2) . . ?
C27 C26 H26 119.5 . . ?
C26 C27 H27 119.6 . . ?
C26 C27 C28 120.8(3) . . ?
C28 C27 H27 119.6 . . ?
C27 C28 H28 120.5 . . ?
C29 C28 C27 119.1(3) . . ?
C29 C28 H28 120.5 . . ?
C24 C29 H29 120.1 . . ?
C28 C29 C24 119.7(3) . . ?
C28 C29 H29 120.1 . . ?
C31 C30 H30 120.1 . . ?
C32 C30 H30 120.1 3_565 . ?
C32 C30 C31 119.9(2) 3_565 . ?
C30 C31 H31 120.0 . . ?
C30 C31 C32 120.0(3) . . ?
C32 C31 H31 120.0 . . ?
C30 C32 C31 120.1(3) 3_565 . ?
C30 C32 H32 120.0 3_565 . ?
C31 C32 H32 120.0 . . ?
Si4 C13B H13D 109.5 . . ?
Si4 C13B H13E 109.5 . . ?
Si4 C13B H13F 109.5 . . ?
H13D C13B H13E 109.5 . . ?
H13D C13B H13F 109.5 . . ?
H13E C13B H13F 109.5 . . ?
Si3B C34 H34A 109.5 . . ?
Si3B C34 H34B 109.5 . . ?
Si3B C34 H34C 109.5 . . ?
H34A C34 H34B 109.5 . . ?
H34A C34 H34C 109.5 . . ?
H34B C34 H34C 109.5 . . ?
Si3B C10B H10D 109.5 . . ?
Si3B C10B H10E 109.5 . . ?
Si3B C10B H10F 109.5 . . ?
H10D C10B H10E 109.5 . . ?
H10D C10B H10F 109.5 . . ?
H10E C10B H10F 109.5 . . ?
Si4 C8B Si3B 114.0(2) . . ?
Si4 C8B Al1 120.2(2) . . ?
Si4 C8B H8B 103.3 . . ?
Si3B C8B Al1 110.3(2) . . ?
Si3B C8B H8B 103.3 . . ?
Al1 C8B H8B 103.3 . . ?
Si4 C14B H14D 109.5 . . ?
Si4 C14B H14E 109.5 . . ?
Si4 C14B H14F 109.5 . . ?
H14D C14B H14E 109.5 . . ?
H14D C14B H14F 109.5 . . ?
H14E C14B H14F 109.5 . . ?

loop_
_geom_bond_atom_site_label_1
_geom_bond_atom_site_label_2
_geom_bond_distance
_geom_bond_site_symmetry_2
_geom_bond_publ_flag
S1B P1 2.114(3) . ?
S1B Al1 2.166(3) . ?
S1A P1 1.9792(15) . ?
S1A Al1 2.4771(17) . ?
P1 C15 1.8634(18) . ?
P1 C19 1.864(2) . ?
P1 C23 1.8871(18) . ?
Si1 C1 1.889(2) . ?
Si1 C2 1.859(3) . ?
Si1 C3 1.872(3) . ?
Si1 C4 1.863(3) . ?
Si2 C1 1.8673(19) . ?
Si2 C5 1.8725(19) . ?
Si2 C6 1.870(2) . ?
Si2 C7 1.882(2) . ?
Si3A C8A 1.874(3) . ?
Si3A C9A 1.874(4) . ?
Si3A C10A 1.879(3) . ?
Si3A C11 1.864(5) . ?
Si4 C8A 1.889(2) . ?
Si4 C12 1.8723(19) . ?
Si4 C13A 1.868(4) . ?
Si4 C14A 1.882(3) . ?
Si4 C13B 1.875(7) . ?
Si4 C8B 1.835(5) . ?
Si4 C14B 1.890(7) . ?
Si3B C9B 1.870(8) . ?
Si3B C34 1.861(9) . ?
Si3B C10B 1.881(6) . ?
Si3B C8B 1.874(5) . ?
Al1 O1 1.8198(12) . ?
Al1 C1 1.9740(19) . ?
Al1 C8A 1.991(2) . ?
Al1 C8B 2.050(4) . ?
O1 C23 1.273(2) . ?
O2 C23 1.220(2) . ?
C1 H1 1.0000 . ?
C2 H2A 0.9800 . ?
C2 H2B 0.9800 . ?
C2 H2C 0.9800 . ?
C3 H3A 0.9800 . ?
C3 H3B 0.9800 . ?
C3 H3C 0.9800 . ?
C4 H4A 0.9800 . ?
C4 H4B 0.9800 . ?
C4 H4C 0.9800 . ?
C5 H5A 0.9800 . ?
C5 H5B 0.9800 . ?
C5 H5C 0.9800 . ?
C6 H6A 0.9800 . ?
C6 H6B 0.9800 . ?
C6 H6C 0.9800 . ?
C7 H7A 0.9800 . ?
C7 H7B 0.9800 . ?
C7 H7C 0.9800 . ?
C8A H8A 1.0000 . ?
C9A H9AA 0.9800 . ?
C9A H9AB 0.9800 . ?
C9A H9AC 0.9800 . ?
C10A H10A 0.9800 . ?
C10A H10B 0.9800 . ?
C10A H10C 0.9800 . ?
C11 H11A 0.9800 . ?
C11 H11B 0.9800 . ?
C11 H11C 0.9800 . ?
C12 H12A 0.9800 . ?
C12 H12B 0.9800 . ?
C12 H12C 0.9800 . ?
C13A H13A 0.9800 . ?
C13A H13B 0.9800 . ?
C13A H13C 0.9800 . ?
C9B H9BA 0.9800 . ?
C9B H9BB 0.9800 . ?
C9B H9BC 0.9800 . ?
C14A H14A 0.9800 . ?
C14A H14B 0.9800 . ?
C14A H14C 0.9800 . ?
C15 C16 1.525(3) . ?
C15 C17 1.541(3) . ?
C15 C18 1.532(3) . ?
C16 H16A 0.9800 . ?
C16 H16B 0.9800 . ?
C16 H16C 0.9800 . ?
C17 H17A 0.9800 . ?
C17 H17B 0.9800 . ?
C17 H17C 0.9800 . ?
C18 H18A 0.9800 . ?
C18 H18B 0.9800 . ?
C18 H18C 0.9800 . ?
C19 C20 1.524(3) . ?
C19 C21 1.542(4) . ?
C19 C22 1.529(3) . ?
C20 H20A 0.9800 . ?
C20 H20B 0.9800 . ?
C20 H20C 0.9800 . ?
C21 H21A 0.9800 . ?
C21 H21B 0.9800 . ?
C21 H21C 0.9800 . ?
C22 H22A 0.9800 . ?
C22 H22B 0.9800 . ?
C22 H22C 0.9800 . ?
C24 H24 0.9500 . ?
C24 C25 1.376(6) . ?
C24 C29 1.382(6) . ?
C25 H25 0.9500 . ?
C25 C26 1.346(4) . ?
C26 H26 0.9500 . ?
C26 C27 1.361(4) . ?
C27 H27 0.9500 . ?
C27 C28 1.367(4) . ?
C28 H28 0.9500 . ?
C28 C29 1.364(5) . ?
C29 H29 0.9500 . ?
C30 H30 0.9500 . ?
C30 C31 1.368(4) . ?
C30 C32 1.368(4) 3_565 ?
C31 H31 0.9500 . ?
C31 C32 1.379(4) . ?
C32 H32 0.9500 . ?
C13B H13D 0.9800 . ?
C13B H13E 0.9800 . ?
C13B H13F 0.9800 . ?
C34 H34A 0.9800 . ?
C34 H34B 0.9800 . ?
C34 H34C 0.9800 . ?
C10B H10D 0.9800 . ?
C10B H10E 0.9800 . ?
C10B H10F 0.9800 . ?
C8B H8B 1.0000 . ?
C14B H14D 0.9800 . ?
C14B H14E 0.9800 . ?
C14B H14F 0.9800 . ?

loop_
_geom_torsion_atom_site_label_1
_geom_torsion_atom_site_label_2
_geom_torsion_atom_site_label_3
_geom_torsion_atom_site_label_4
_geom_torsion
_geom_torsion_site_symmetry_1
_geom_torsion_site_symmetry_2
_geom_torsion_site_symmetry_3
_geom_torsion_site_symmetry_4
_geom_torsion_publ_flag
S1B P1 C15 C16 -52.1(2) . . . . ?
S1B P1 C15 C17 65.2(2) . . . . ?
S1B P1 C15 C18 -172.21(18) . . . . ?
S1B P1 C19 C20 -62.4(2) . . . . ?
S1B P1 C19 C21 173.81(18) . . . . ?
S1B P1 C19 C22 56.13(19) . . . . ?
S1B P1 C23 O1 -12.53(16) . . . . ?
S1B P1 C23 O2 168.32(16) . . . . ?
S1B Al1 O1 C23 3.69(17) . . . . ?
S1A P1 C15 C16 -65.29(18) . . . . ?
S1A P1 C15 C17 51.95(18) . . . . ?
S1A P1 C15 C18 174.57(16) . . . . ?
S1A P1 C19 C20 -57.3(2) . . . . ?
S1A P1 C19 C21 178.97(17) . . . . ?
S1A P1 C19 C22 61.28(17) . . . . ?
S1A P1 C23 O1 -2.62(15) . . . . ?
S1A P1 C23 O2 178.23(14) . . . . ?
S1A Al1 O1 C23 -5.72(15) . . . . ?
Al1 O1 C23 P1 6.2(2) . . . . ?
Al1 O1 C23 O2 -174.75(14) . . . . ?
C1 Al1 O1 C23 -122.89(15) . . . . ?
C2 Si1 C1 Si2 -69.68(15) . . . . ?
C2 Si1 C1 Al1 79.37(14) . . . . ?
C3 Si1 C1 Si2 53.08(16) . . . . ?
C3 Si1 C1 Al1 -157.87(13) . . . . ?
C4 Si1 C1 Si2 170.09(15) . . . . ?
C4 Si1 C1 Al1 -40.86(16) . . . . ?
C5 Si2 C1 Si1 40.38(13) . . . . ?
C5 Si2 C1 Al1 -102.87(13) . . . . ?
C6 Si2 C1 Si1 163.19(10) . . . . ?
C6 Si2 C1 Al1 19.95(16) . . . . ?
C7 Si2 C1 Si1 -79.20(14) . . . . ?
C7 Si2 C1 Al1 137.55(14) . . . . ?
C8A Al1 O1 C23 95.70(16) . . . . ?
C9A Si3A C8A Si4 80.3(3) . . . . ?
C9A Si3A C8A Al1 -65.0(3) . . . . ?
C10A Si3A C8A Si4 -42.3(2) . . . . ?
C10A Si3A C8A Al1 172.48(16) . . . . ?
C11 Si3A C8A Si4 -158.6(2) . . . . ?
C11 Si3A C8A Al1 56.2(2) . . . . ?
C12 Si4 C8A Si3A -167.09(13) . . . . ?
C12 Si4 C8A Al1 -24.40(18) . . . . ?
C12 Si4 C8B Si3B 176.7(2) . . . . ?
C12 Si4 C8B Al1 42.4(3) . . . . ?
C13A Si4 C8A Si3A 77.3(2) . . . . ?
C13A Si4 C8A Al1 -139.98(19) . . . . ?
C9B Si3B C8B Si4 144.7(4) . . . . ?
C9B Si3B C8B Al1 -76.6(4) . . . . ?
C14A Si4 C8A Si3A -41.9(2) . . . . ?
C14A Si4 C8A Al1 100.77(19) . . . . ?
C15 P1 C19 C20 67.5(2) . . . . ?
C15 P1 C19 C21 -56.2(2) . . . . ?
C15 P1 C19 C22 -173.90(15) . . . . ?
C15 P1 C23 O1 -122.99(13) . . . . ?
C15 P1 C23 O2 57.86(17) . . . . ?
C19 P1 C15 C16 172.30(16) . . . . ?
C19 P1 C15 C17 -70.46(19) . . . . ?
C19 P1 C15 C18 52.2(2) . . . . ?
C19 P1 C23 O1 111.08(14) . . . . ?
C19 P1 C23 O2 -68.07(17) . . . . ?
C23 P1 C15 C16 53.76(18) . . . . ?
C23 P1 C15 C17 171.01(16) . . . . ?
C23 P1 C15 C18 -66.38(18) . . . . ?
C23 P1 C19 C20 -172.8(2) . . . . ?
C23 P1 C19 C21 63.42(19) . . . . ?
C23 P1 C19 C22 -54.26(17) . . . . ?
C24 C25 C26 C27 0.6(4) . . . . ?
C25 C24 C29 C28 0.1(5) . . . . ?
C25 C26 C27 C28 0.0(4) . . . . ?
C26 C27 C28 C29 -0.6(4) . . . . ?
C27 C28 C29 C24 0.6(5) . . . . ?
C29 C24 C25 C26 -0.7(5) . . . . ?
C30 C31 C32 C30 0.1(4) . . . 3_565 ?
C32 C30 C31 C32 -0.1(4) 3_565 . . . ?
C13B Si4 C8B Si3B 53.0(4) . . . . ?
C13B Si4 C8B Al1 -81.3(3) . . . . ?
C34 Si3B C8B Si4 -94.7(5) . . . . ?
C34 Si3B C8B Al1 44.1(5) . . . . ?
C10B Si3B C8B Si4 26.8(4) . . . . ?
C10B Si3B C8B Al1 165.5(3) . . . . ?
C8B Al1 O1 C23 125.6(2) . . . . ?
C14B Si4 C8B Si3B -70.2(4) . . . . ?
C14B Si4 C8B Al1 155.5(3) . . . . ?

loop_
_exptl_oxdiff_crystal_face_indexfrac_h
_exptl_oxdiff_crystal_face_indexfrac_k
_exptl_oxdiff_crystal_face_indexfrac_l
_exptl_oxdiff_crystal_face_x
_exptl_oxdiff_crystal_face_y
_exptl_oxdiff_crystal_face_z
-2.0019 1.9988 -0.9979 0.0008 0.0642 0.3349
0.0011 2.0002 0.9989 -0.0314 -0.1644 0.0252
1.0015 0.0007 0.9984 -0.0161 -0.1143 -0.1548
-1.0026 -2.0009 -1.9973 0.0475 0.2787 0.1296
1.0004 -1.9995 -0.0005 0.0153 0.0501 -0.1801
1.0026 2.0009 1.9973 -0.0475 -0.2787 -0.1296
-1.0004 1.9995 0.0005 -0.0153 -0.0501 0.1801
0.0002 0.9999 -0.0002 0.0203 -0.0517 0.0360
-0.0002 -0.9999 0.0002 -0.0203 0.0517 -0.0360
-2.0017 -1.0005 0.0022 -0.1321 0.1586 0.1799
1.0004 1.9997 -1.0008 0.1684 -0.0960 0.0110
0.0004 -1.9994 0.9998 -0.1125 0.0426 -0.1189
-0.0004 1.9994 -0.9998 0.1125 -0.0426 0.1189
-1.0002 -0.9998 1.0005 -0.1481 0.0442 0.0251
2.0008 0.0002 -1.0013 0.1837 -0.0459 -0.1691
0.9996 1.9993 -2.0001 0.2404 -0.0351 0.0578
-0.9996 -1.9993 2.0001 -0.2404 0.0351 -0.0578
-0.9993 0.0005 1.9997 -0.1998 -0.0684 0.0143
1.0011 -1.9991 0.9988 -0.0567 -0.0108 -0.2269
0.0013 -0.9991 1.9989 -0.1642 -0.0701 -0.1297
-0.0013 0.9991 -1.9989 0.1642 0.0701 0.1297
0.9991 -1.0004 -1.9994 0.1795 0.1202 -0.0503
-0.0007 -0.0004 -0.9993 0.0720 0.0609 0.0468
-0.0009 -1.0003 -0.9991 0.0517 0.1127 0.0108
-3.0218 -12.0938 -3.2040 -0.1827 0.9824 0.0401
-3.0217 -13.0137 4.3334 -0.7445 0.5710 -0.3459
-3.0912 0.6893 9.9245 -0.8736 -0.4749 -0.1060
